data_2002549
loop_
_publ_author_name
'Harneit, O'
'Mueller-Buschbaum, Hk'

_publ_section_title
;
Ein Oxometallat mit dem Strukturtyp der hexagonalen Tieftemperaturform
von Li Fe Sn O4: (Cu, Zn)4 Al Ta O8
;
_journal_name_full 'Journal of Alloys Compd.'
_journal_page_first 323
_journal_page_last 328
_journal_paper_doi 10.1016/0925-8388(92)90506-5
_journal_volume 184
_journal_year 1992
_chemical_formula_structural 'Cu1.333 Zn2.667 Al Ta O8'
_chemical_formula_sum 'Al Cu1.333 O8 Ta Zn2.667'
_chemical_name_systematic
;
Copper zinc aluminium tantalum oxide (1.3/2.7/1/1/8)
;
_space_group_IT_number 186
_symmetry_cell_setting hexagonal
_symmetry_Int_Tables_number 186
_symmetry_space_group_name_Hall 'P 6c -2c'
_symmetry_space_group_name_H-M 'P 63 m c'
_cell_angle_alpha 90
_cell_angle_beta 90
_cell_angle_gamma 120
_cell_formula_units_Z 2
_cell_length_a 5.9941(14)
_cell_length_b 5.9941(14)
_cell_length_c 9.9538(23)
_cell_volume 309.7
_refine_ls_R_factor_all 0.065
_cod_database_code 2002549

loop_
_symmetry_equiv_pos_as_xyz
x,y,z
-y,x-y,z
y-x,-x,z
-y,-x,z
y-x,y,z
x,x-y,z
-x,-y,1/2+z
y,y-x,1/2+z
x-y,x,1/2+z
y,x,1/2+z
x-y,-y,1/2+z
-x,y-x,1/2+z

loop_
_atom_site_label
_atom_site_type_symbol
_atom_site_symmetry_multiplicity
_atom_site_Wyckoff_symbol
_atom_site_fract_x
_atom_site_fract_y
_atom_site_fract_z
_atom_site_occupancy
_atom_site_attached_hydrogens
_atom_site_calc_flag
Cu1 Cu2+ 2 b 0.3333 0.6667 0.9192(8) 0.75(5) 0 d
Al1 Al3+ 2 b 0.3333 0.6667 0.9192(8) 0.25(5) 0 d
Ta1 Ta5+ 2 b 0.3333 0.6667 0.4922 1. 0 d
Cu2 Cu2+ 2 a 0. 0. 0.4915(16) 0.25(5) 0 d
Al2 Al3+ 2 a 0. 0. 0.4915(16) 0.75(5) 0 d
Cu3 Cu2+ 6 c 0.1684(4) 0.8316(4) 0.2195(3) 0.111 0 d
Zn1 Zn2+ 6 c 0.1684(4) 0.8316(4) 0.2195(3) 0.889 0 d
O1 O2- 2 a 0. 0. 0.314(3) 1. 0 d
O2 O2- 2 b 0.3333 0.6667 0.121(4) 1. 0 d
O3 O2- 6 c 0.477(3) 0.523(3) 0.361(3) 1. 0 d
O4 O2- 6 c 0.167(4) 0.833(4) 0.596(4) 1. 0 d

loop_
_atom_type_symbol
_atom_type_oxidation_number
Cu2+ 2.000
Al3+ 3.000
Ta5+ 5.000
Zn2+ 2.000
O2- -2.000
